data_4117440
loop_
_publ_author_name
'\/Lukasz Albrecht'
'Gustav Dickmeiss'
'Fabio Cruz Acosta'
'Carles Rodr\'iguez-Escrich'
'Rebecca L. Davis'
'Karl Anker J\/orgensen'

_publ_contact_author_email jacobo@chem.au.dk
_publ_contact_author_name 'Jacob Overgaard'
_publ_section_title
;
 Asymmetric Organocatalytic Formal [2 + 2]-Cycloadditions via Bifunctional
 H-Bond Directing Dienamine Catalysis
;
_journal_name_full 'Journal of the American Chemical Society'
_journal_page_first 2543
_journal_page_last 2546
_journal_paper_doi 10.1021/ja211878x
_journal_volume 134
_journal_year 2012
_chemical_absolute_configuration ad
_chemical_formula_moiety 'C25 H26 Br N2 O2, Cl'
_chemical_formula_sum 'C25 H26 Br Cl N2 O2'
_chemical_formula_weight 501.84
_chemical_name_systematic
;
 ? 
;
_space_group_crystal_system monoclinic
_space_group_IT_number 4
_space_group_name_Hall 'P 2yb'
_space_group_name_H-M_alt 'P 1 21 1'
_symmetry_space_group_name_Hall 'P 2yb'
_symmetry_space_group_name_H-M 'P 1 21 1'
_atom_sites_solution_hydrogens geom
_atom_sites_solution_primary direct
_atom_sites_solution_secondary difmap
_audit_creation_date 2011-12-09
_audit_creation_method
;
  Olex2 1.1
  (compiled 2011.11.01 svn.r2039, GUI svn.r3906)
;
_cell_angle_alpha 90.00
_cell_angle_beta 98.6770(19)
_cell_angle_gamma 90.00
_cell_formula_units_Z 2
_cell_length_a 8.07317(17)
_cell_length_b 8.55027(17)
_cell_length_c 16.8646(3)
_cell_measurement_reflns_used 11010
_cell_measurement_temperature 100.00(10)
_cell_measurement_theta_max 29.4139
_cell_measurement_theta_min 2.3772
_cell_volume 1150.80(4)
_computing_cell_refinement
;
CrysAlisPro, Agilent Technologies,
Version 1.171.35.19 (release 27-10-2011 CrysAlis171 .NET)
(compiled Oct 27 2011,15:02:11)
;
_computing_data_collection
;
CrysAlisPro, Agilent Technologies,
Version 1.171.35.19 (release 27-10-2011 CrysAlis171 .NET)
(compiled Oct 27 2011,15:02:11)
;
_computing_data_reduction
;
CrysAlisPro, Agilent Technologies,
Version 1.171.35.19 (release 27-10-2011 CrysAlis171 .NET)
(compiled Oct 27 2011,15:02:11)
;
_computing_molecular_graphics
;
O. V. Dolomanov, L. J. Bourhis, R. J. Gildea, J. A. K. Howard and H. Puschmann,
OLEX2: a complete structure solution, refinement and analysis program.
J. Appl. Cryst. (2009). 42, 339-341.
;
_computing_publication_material
;
O. V. Dolomanov, L. J. Bourhis, R. J. Gildea, J. A. K. Howard and H. Puschmann,
OLEX2: a complete structure solution, refinement and analysis program.
J. Appl. Cryst. (2009). 42, 339-341.
;
_computing_structure_refinement
;
SHELXL, G.M. Sheldrick, Acta Cryst.
2008). A64, 112-122
;
_computing_structure_solution
;
SHELXS, G.M. Sheldrick, Acta Cryst.
(2008). A64, 112-122
;
_diffrn_ambient_temperature 100.00(10)
_diffrn_detector_area_resol_mean 10.3590
_diffrn_measured_fraction_theta_full 0.982
_diffrn_measured_fraction_theta_max 0.982
_diffrn_measurement_details
;
  1 omega  -20.00   53.00   1.0000   20.0000
omega____ theta____ kappa____ phi______ frames
    -       10.6864  -99.0000   90.0000 73

  2 omega  -39.00   59.00   1.0000   20.0000
omega____ theta____ kappa____ phi______ frames
    -      -11.7801   57.0000 -180.0000 98

  3 omega  -83.00   14.00   1.0000   20.0000
omega____ theta____ kappa____ phi______ frames
    -      -11.7801  -77.0000   60.0000 97

  4 omega  -19.00   85.00   1.0000   20.0000
omega____ theta____ kappa____ phi______ frames
    -       10.6864   57.0000 -120.0000 104

  5 omega  -68.00  -34.00   1.0000   20.0000
omega____ theta____ kappa____ phi______ frames
    -       10.6864  -77.0000  -30.0000 34

  6 omega  -19.00   85.00   1.0000   20.0000
omega____ theta____ kappa____ phi______ frames
    -       10.6864   57.0000  -30.0000 104

  7 omega  -20.00   30.00   1.0000   20.0000
omega____ theta____ kappa____ phi______ frames
    -      -11.7801  -99.0000 -120.0000 50

  8 omega -102.00  -35.00   1.0000   20.0000
omega____ theta____ kappa____ phi______ frames
    -      -11.7801 -178.0000 -180.0000 67
;
_diffrn_measurement_device_type 'SuperNova, Single source at offset), Atlas'
_diffrn_measurement_method '\w and \f scans'
_diffrn_orient_matrix_UB_11 -0.0771481000
_diffrn_orient_matrix_UB_12 -0.0076118000
_diffrn_orient_matrix_UB_13 0.0149016000
_diffrn_orient_matrix_UB_21 -0.0072101000
_diffrn_orient_matrix_UB_22 0.0826622000
_diffrn_orient_matrix_UB_23 0.0012831000
_diffrn_orient_matrix_UB_31 -0.0435210000
_diffrn_orient_matrix_UB_32 -0.0001910000
_diffrn_orient_matrix_UB_33 -0.0398090000
_diffrn_radiation_monochromator mirror
_diffrn_radiation_type MoK\a
_diffrn_radiation_wavelength 0.7107
_diffrn_reflns_av_R_equivalents 0.0397
_diffrn_reflns_av_unetI/netI 0.0402
_diffrn_reflns_limit_h_max 10
_diffrn_reflns_limit_h_min -10
_diffrn_reflns_limit_k_max 11
_diffrn_reflns_limit_k_min -11
_diffrn_reflns_limit_l_max 22
_diffrn_reflns_limit_l_min -22
_diffrn_reflns_number 20134
_diffrn_reflns_theta_full 28.28
_diffrn_reflns_theta_max 28.28
_diffrn_reflns_theta_min 2.44
_diffrn_source ' 'SuperNova (Mo) X-ray Source'
_exptl_absorpt_coefficient_mu 1.927
_exptl_absorpt_correction_T_max 0.899
_exptl_absorpt_correction_T_min 0.540
_exptl_absorpt_correction_type gaussian
_exptl_absorpt_process_details
;
CrysAlisPro, Agilent Technologies,
Version 1.171.35.19 (release 27-10-2011 CrysAlis171 .NET)
(compiled Oct 27 2011,15:02:11)
numerical absorption correction based on gaussian integration over
            a multifaceted crystal model
;
_exptl_crystal_colour 'clear light colourless'
_exptl_crystal_colour_lustre clear
_exptl_crystal_colour_modifier light
_exptl_crystal_colour_primary colourless
_exptl_crystal_density_diffrn 1.448
_exptl_crystal_description needle
_exptl_crystal_F_000 516
_exptl_crystal_size_max 0.4266
_exptl_crystal_size_mid 0.0791
_exptl_crystal_size_min 0.0597
_refine_diff_density_max 0.410
_refine_diff_density_min -0.335
_refine_diff_density_rms 0.056
_refine_ls_abs_structure_details 'Flack H D (1983), Acta Cryst. A39, 876-881, 2452 Friedel pairs'
_refine_ls_abs_structure_Flack -0.017(5)
_refine_ls_extinction_method none
_refine_ls_goodness_of_fit_ref 1.043
_refine_ls_hydrogen_treatment constr
_refine_ls_matrix_type full
_refine_ls_number_parameters 280
_refine_ls_number_reflns 5449
_refine_ls_number_restraints 1
_refine_ls_restrained_S_all 1.043
_refine_ls_R_factor_all 0.0349
_refine_ls_R_factor_gt 0.0304
_refine_ls_shift/su_max 0.000
_refine_ls_shift/su_mean 0.000
_refine_ls_structure_factor_coef Fsqd
_refine_ls_weighting_details 'calc w=1/[\s^2^(Fo^2^)+(0.0297P)^2^+0.1385P] where P=(Fo^2^+2Fc^2^)/3'
_refine_ls_weighting_scheme calc
_refine_ls_wR_factor_gt 0.0629
_refine_ls_wR_factor_ref 0.0654
_reflns_number_gt 5080
_reflns_number_total 5449
_reflns_threshold_expression >2sigma(I)
_cod_data_source_file ja211878x_si_002.cif
_cod_data_source_block 11jo0023s
_cod_database_code 4117440
_chemical_oxdiff_formula 'C25 H26 Br Cl N2 O2'
_reflns_odcompleteness_completeness 99.96
_reflns_odcompleteness_iscentric 1
_reflns_odcompleteness_theta 26.32
_refine_friedel_coverage 0.818

loop_
_space_group_symop_id
_space_group_symop_operation_xyz
1 'x, y, z'
2 '-x, y+1/2, -z'

loop_
_atom_site_label
_atom_site_type_symbol
_atom_site_fract_x
_atom_site_fract_y
_atom_site_fract_z
_atom_site_U_iso_or_equiv
_atom_site_adp_type
_atom_site_occupancy
_atom_site_symmetry_multiplicity
_atom_site_calc_flag
_atom_site_refinement_flags
Br1 Br 0.49303(3) 0.39972(4) 0.244487(13) 0.03129(7) Uani 1 1 d .
Cl2 Cl 0.86409(6) -0.26045(6) 0.42348(3) 0.01953(11) Uani 1 1 d .
C1 C 1.0797(3) -0.3117(2) 0.79204(11) 0.0158(4) Uani 1 1 d .
H1 H 1.1780 -0.2717 0.7708 0.019 Uiso 1 1 calc R
O2 O 0.9458(2) -0.7838(2) 0.75985(10) 0.0355(4) Uani 1 1 d .
O3 O 0.77405(19) -0.64958(18) 0.67570(9) 0.0264(4) Uani 1 1 d .
C4 C 0.8351(3) -0.1120(3) 0.93947(11) 0.0226(4) Uani 1 1 d .
H4 H 0.7402 -0.1303 0.9633 0.027 Uiso 1 1 calc R
C5 C 1.1167(3) -0.0575(2) 0.86806(13) 0.0204(5) Uani 1 1 d .
H5 H 1.2117 -0.0387 0.8444 0.024 Uiso 1 1 calc R
N6 N 0.8834(2) -0.0306(2) 0.56876(10) 0.0167(4) Uani 1 1 d .
H6A H 0.9496 0.0536 0.5668 0.020 Uiso 1 1 calc R
H6B H 0.9022 -0.0965 0.5295 0.020 Uiso 1 1 calc R
C7 C 1.2875(3) -0.5364(3) 0.84705(12) 0.0182(5) Uani 1 1 d .
C8 C 0.9252(3) 0.0251(3) 0.95582(13) 0.0229(5) Uani 1 1 d .
H8 H 0.8913 0.0984 0.9908 0.027 Uiso 1 1 calc R
C9 C 0.9301(3) -0.1106(3) 0.64856(11) 0.0184(4) Uani 1 1 d .
H9A H 0.8500 -0.0821 0.6836 0.022 Uiso 1 1 calc R
H9B H 1.0397 -0.0746 0.6733 0.022 Uiso 1 1 calc R
C10 C 0.5786(3) 0.0389(3) 0.40790(14) 0.0225(5) Uani 1 1 d .
H10 H 0.5540 -0.0672 0.4088 0.027 Uiso 1 1 calc R
C11 C 1.5431(3) -0.4870(3) 0.93745(15) 0.0272(5) Uani 1 1 d .
H11 H 1.6026 -0.4279 0.9785 0.033 Uiso 1 1 calc R
C12 C 0.9450(3) -0.3667(2) 0.72123(12) 0.0164(4) Uani 1 1 d .
H12 H 0.8344 -0.3683 0.7385 0.020 Uiso 1 1 calc R
C13 C 0.8856(3) -0.2222(3) 0.88772(12) 0.0201(5) Uani 1 1 d .
H13 H 0.8248 -0.3142 0.8774 0.024 Uiso 1 1 calc R
C14 C 1.6180(3) -0.6149(3) 0.90696(15) 0.0344(6) Uani 1 1 d .
H14 H 1.7279 -0.6415 0.9272 0.041 Uiso 1 1 calc R
C15 C 1.0244(3) -0.5301(3) 0.73128(13) 0.0170(4) Uani 1 1 d .
H15 H 1.1088 -0.5426 0.6957 0.020 Uiso 1 1 calc R
C16 C 1.3803(3) -0.4474(3) 0.90697(13) 0.0221(5) Uani 1 1 d .
H16 H 1.3319 -0.3599 0.9268 0.027 Uiso 1 1 calc R
C17 C 0.6543(2) 0.3562(3) 0.40505(12) 0.0204(5) Uani 1 1 d .
H17 H 0.6803 0.4620 0.4034 0.024 Uiso 1 1 calc R
C18 C 1.0274(3) -0.1960(3) 0.85095(12) 0.0170(4) Uani 1 1 d .
C19 C 1.3630(3) -0.6644(3) 0.81661(16) 0.0292(6) Uani 1 1 d .
H19 H 1.3029 -0.7248 0.7763 0.035 Uiso 1 1 calc R
C20 C 0.5334(3) 0.1230(3) 0.33807(14) 0.0224(5) Uani 1 1 d .
H20 H 0.4793 0.0743 0.2920 0.027 Uiso 1 1 calc R
C22 C 0.6606(2) 0.1108(3) 0.47724(13) 0.0196(5) Uani 1 1 d .
N24 N 0.9055(2) -0.6654(2) 0.72239(10) 0.0197(4) Uani 1 1 d .
C25 C 0.5702(3) 0.2809(3) 0.33798(13) 0.0211(5) Uani 1 1 d .
C30 C 0.7041(3) 0.0203(3) 0.55406(14) 0.0239(5) Uani 1 1 d .
H30A H 0.6817 0.0849 0.5985 0.029 Uiso 1 1 calc R
H30B H 0.6327 -0.0712 0.5522 0.029 Uiso 1 1 calc R
C32 C 0.6987(3) 0.2701(3) 0.47465(13) 0.0203(5) Uani 1 1 d .
H32 H 0.7546 0.3189 0.5203 0.024 Uiso 1 1 calc R
C34 C 1.0662(3) 0.0530(3) 0.91992(13) 0.0234(5) Uani 1 1 d .
H34 H 1.1265 0.1452 0.9305 0.028 Uiso 1 1 calc R
C37 C 0.9331(3) -0.2885(2) 0.63985(12) 0.0182(4) Uani 1 1 d .
H37A H 0.8320 -0.3229 0.6058 0.022 Uiso 1 1 calc R
H37B H 1.0284 -0.3189 0.6145 0.022 Uiso 1 1 calc R
C2 C 1.1088(3) -0.4883(2) 0.81677(12) 0.0153(4) Uani 1 1 d .
H2 H 1.0358 -0.5177 0.8558 0.018 Uiso 1 1 calc R
C3 C 1.5285(3) -0.7027(3) 0.84627(18) 0.0388(7) Uani 1 1 d .
H3 H 1.5790 -0.7877 0.8251 0.047 Uiso 1 1 calc R

loop_
_atom_site_aniso_label
_atom_site_aniso_U_11
_atom_site_aniso_U_22
_atom_site_aniso_U_33
_atom_site_aniso_U_23
_atom_site_aniso_U_13
_atom_site_aniso_U_12
Br1 0.02470(12) 0.04276(14) 0.02719(12) 0.01401(12) 0.00642(9) 0.01109(11)
Cl2 0.0206(3) 0.0190(2) 0.0191(2) -0.0002(2) 0.0035(2) 0.0028(2)
C1 0.0130(10) 0.0193(11) 0.0152(10) 0.0015(8) 0.0023(8) -0.0010(8)
O2 0.0439(10) 0.0212(9) 0.0373(10) 0.0090(8) -0.0076(8) -0.0072(9)
O3 0.0217(8) 0.0244(9) 0.0304(8) -0.0002(7) -0.0043(7) -0.0034(7)
C4 0.0221(10) 0.0286(12) 0.0179(9) 0.0029(11) 0.0055(8) 0.0051(11)
C5 0.0201(11) 0.0224(13) 0.0184(10) -0.0003(8) 0.0018(9) 0.0012(9)
N6 0.0175(9) 0.0158(8) 0.0170(8) 0.0012(7) 0.0029(7) -0.0013(7)
C7 0.0187(11) 0.0191(10) 0.0172(10) 0.0053(8) 0.0041(9) -0.0003(9)
C8 0.0282(12) 0.0237(12) 0.0159(10) -0.0015(9) 0.0005(9) 0.0092(10)
C9 0.0218(10) 0.0190(10) 0.0145(8) 0.0027(10) 0.0033(7) -0.0008(11)
C10 0.0160(11) 0.0210(11) 0.0308(12) 0.0009(10) 0.0048(9) 0.0017(9)
C11 0.0201(12) 0.0288(13) 0.0311(13) 0.0063(11) -0.0009(10) -0.0044(10)
C12 0.0169(10) 0.0175(11) 0.0152(10) -0.0019(8) 0.0033(9) -0.0016(9)
C13 0.0204(11) 0.0192(11) 0.0204(11) 0.0017(9) 0.0028(9) 0.0005(9)
C14 0.0186(11) 0.0284(14) 0.0526(15) 0.0071(14) -0.0063(10) 0.0033(12)
C15 0.0180(10) 0.0146(10) 0.0182(10) -0.0001(8) 0.0025(8) -0.0014(9)
C16 0.0198(11) 0.0256(12) 0.0210(11) 0.0009(9) 0.0032(9) -0.0003(10)
C17 0.0118(10) 0.0216(12) 0.0287(11) 0.0011(9) 0.0064(9) 0.0023(8)
C18 0.0168(11) 0.0182(11) 0.0153(10) 0.0032(8) -0.0001(9) 0.0027(9)
C19 0.0241(13) 0.0215(12) 0.0399(14) -0.0050(11) -0.0021(11) 0.0022(10)
C20 0.0131(10) 0.0292(12) 0.0242(11) -0.0022(10) 0.0005(9) 0.0049(9)
C22 0.0105(10) 0.0254(12) 0.0237(11) 0.0038(9) 0.0049(8) 0.0034(9)
N24 0.0239(10) 0.0185(9) 0.0164(9) -0.0002(7) 0.0020(8) -0.0020(8)
C25 0.0132(10) 0.0295(12) 0.0214(11) 0.0080(9) 0.0055(9) 0.0078(9)
C30 0.0145(11) 0.0308(13) 0.0274(12) 0.0060(10) 0.0068(9) 0.0015(10)
C32 0.0118(10) 0.0255(12) 0.0239(11) -0.0037(9) 0.0030(9) 0.0015(9)
C34 0.0282(13) 0.0190(11) 0.0210(11) -0.0016(9) -0.0034(10) 0.0001(10)
C37 0.0208(11) 0.0173(11) 0.0163(10) 0.0000(8) 0.0021(8) -0.0013(9)
C2 0.0155(10) 0.0158(10) 0.0148(9) 0.0006(8) 0.0026(8) -0.0015(9)
C3 0.0279(14) 0.0228(13) 0.0641(19) -0.0040(13) 0.0018(13) 0.0055(11)

loop_
_atom_type_symbol
_atom_type_description
_atom_type_scat_dispersion_real
_atom_type_scat_dispersion_imag
_atom_type_scat_source
C C 0.0033 0.0016 'International Tables Vol C Tables 4.2.6.8 and 6.1.1.4'
H H 0.0000 0.0000 'International Tables Vol C Tables 4.2.6.8 and 6.1.1.4'
N N 0.0061 0.0033 'International Tables Vol C Tables 4.2.6.8 and 6.1.1.4'
O O 0.0106 0.0060 'International Tables Vol C Tables 4.2.6.8 and 6.1.1.4'
Cl Cl 0.1484 0.1585 'International Tables Vol C Tables 4.2.6.8 and 6.1.1.4'
Br Br -0.2901 2.4595 'International Tables Vol C Tables 4.2.6.8 and 6.1.1.4'

loop_
_exptl_crystal_face_index_h
_exptl_crystal_face_index_k
_exptl_crystal_face_index_l
_exptl_crystal_face_perp_dist
_exptl_oxdiff_crystal_face_indexfrac_h
_exptl_oxdiff_crystal_face_indexfrac_k
_exptl_oxdiff_crystal_face_indexfrac_l
_exptl_oxdiff_crystal_face_x
_exptl_oxdiff_crystal_face_y
_exptl_oxdiff_crystal_face_z
0 0 -1 0.0207 0.0000 0.0000 -1.0000 -0.0149 -0.0013 0.0398
-1 0 0 0.0405 -1.0000 0.0000 -0.0000 0.0771 0.0072 0.0435
1 0 0 0.0286 1.0000 -0.0000 0.0000 -0.0771 -0.0072 -0.0435
0 0 1 0.0390 -0.0000 -0.0000 1.0000 0.0149 0.0013 -0.0398
0 -2 -1 0.1913 0.0000 -2.0000 -1.0000 0.0003 -0.1666 0.0402
0 1 1 0.1856 -0.0000 1.0000 1.0000 0.0073 0.0839 -0.0400

loop_
_geom_angle_atom_site_label_1
_geom_angle_atom_site_label_2
_geom_angle_atom_site_label_3
_geom_angle
C12 C1 H1 109.6
C12 C1 C2 88.41(15)
C18 C1 H1 109.6
C18 C1 C12 118.04(18)
C18 C1 C2 120.01(17)
C2 C1 H1 109.6
C8 C4 H4 119.9
C8 C4 C13 120.3(2)
C13 C4 H4 119.9
C18 C5 H5 119.5
C34 C5 H5 119.5
C34 C5 C18 121.1(2)
H6A N6 H6B 107.8
C9 N6 H6A 109.1
C9 N6 H6B 109.1
C30 N6 H6A 109.1
C30 N6 H6B 109.1
C30 N6 C9 112.69(16)
C16 C7 C2 118.6(2)
C19 C7 C16 118.8(2)
C19 C7 C2 122.6(2)
C4 C8 H8 120.0
C4 C8 C34 119.9(2)
C34 C8 H8 120.0
N6 C9 H9A 109.3
N6 C9 H9B 109.3
N6 C9 C37 111.81(17)
H9A C9 H9B 107.9
C37 C9 H9A 109.3
C37 C9 H9B 109.3
C20 C10 H10 119.5
C20 C10 C22 121.1(2)
C22 C10 H10 119.5
C14 C11 H11 120.0
C16 C11 H11 120.0
C16 C11 C14 120.0(2)
C1 C12 H12 109.8
C15 C12 C1 87.64(16)
C15 C12 H12 109.8
C37 C12 C1 120.08(18)
C37 C12 H12 109.8
C37 C12 C15 117.99(18)
C4 C13 H13 119.7
C4 C13 C18 120.6(2)
C18 C13 H13 119.7
C11 C14 H14 120.2
C3 C14 C11 119.7(2)
C3 C14 H14 120.2
C12 C15 H15 110.4
C12 C15 C2 90.59(16)
N24 C15 C12 116.22(17)
N24 C15 H15 110.4
N24 C15 C2 117.35(18)
C2 C15 H15 110.4
C7 C16 H16 119.5
C11 C16 C7 121.0(2)
C11 C16 H16 119.5
C25 C17 H17 120.8
C32 C17 H17 120.8
C32 C17 C25 118.5(2)
C5 C18 C1 120.44(19)
C5 C18 C13 118.4(2)
C13 C18 C1 121.1(2)
C7 C19 H19 119.9
C7 C19 C3 120.2(2)
C3 C19 H19 119.9
C10 C20 H20 120.7
C10 C20 C25 118.7(2)
C25 C20 H20 120.7
C10 C22 C30 121.0(2)
C10 C22 C32 118.7(2)
C32 C22 C30 120.3(2)
O2 N24 O3 124.31(19)
O2 N24 C15 118.45(17)
O3 N24 C15 117.22(17)
C17 C25 Br1 119.18(17)
C20 C25 Br1 118.66(17)
C20 C25 C17 122.1(2)
N6 C30 C22 112.73(17)
N6 C30 H30A 109.0
N6 C30 H30B 109.0
C22 C30 H30A 109.0
C22 C30 H30B 109.0
H30A C30 H30B 107.8
C17 C32 C22 120.9(2)
C17 C32 H32 119.5
C22 C32 H32 119.5
C5 C34 H34 120.1
C8 C34 C5 119.7(2)
C8 C34 H34 120.1
C9 C37 H37A 109.5
C9 C37 H37B 109.5
C12 C37 C9 110.57(17)
C12 C37 H37A 109.5
C12 C37 H37B 109.5
H37A C37 H37B 108.1
C1 C2 H2 110.1
C7 C2 C1 116.51(17)
C7 C2 C15 121.12(18)
C7 C2 H2 110.1
C15 C2 C1 87.00(15)
C15 C2 H2 110.1
C14 C3 C19 120.3(2)
C14 C3 H3 119.9
C19 C3 H3 119.9

loop_
_geom_bond_atom_site_label_1
_geom_bond_atom_site_label_2
_geom_bond_distance
Br1 C25 1.900(2)
C1 H1 0.9800
C1 C12 1.561(3)
C1 C18 1.507(3)
C1 C2 1.575(3)
O2 N24 1.211(2)
O3 N24 1.230(2)
C4 H4 0.9300
C4 C8 1.386(3)
C4 C13 1.386(3)
C5 H5 0.9300
C5 C18 1.394(3)
C5 C34 1.390(3)
N6 H6A 0.9000
N6 H6B 0.9000
N6 C9 1.506(2)
N6 C30 1.496(3)
C7 C16 1.390(3)
C7 C19 1.388(3)
C7 C2 1.513(3)
C8 H8 0.9300
C8 C34 1.388(3)
C9 H9A 0.9700
C9 H9B 0.9700
C9 C37 1.529(3)
C10 H10 0.9300
C10 C20 1.381(3)
C10 C22 1.396(3)
C11 H11 0.9300
C11 C14 1.385(4)
C11 C16 1.379(3)
C12 H12 0.9800
C12 C15 1.536(3)
C12 C37 1.516(3)
C13 H13 0.9300
C13 C18 1.400(3)
C14 H14 0.9300
C14 C3 1.382(4)
C15 H15 0.9800
C15 N24 1.496(3)
C15 C2 1.541(3)
C16 H16 0.9300
C17 H17 0.9300
C17 C25 1.387(3)
C17 C32 1.386(3)
C19 H19 0.9300
C19 C3 1.394(3)
C20 H20 0.9300
C20 C25 1.382(3)
C22 C30 1.504(3)
C22 C32 1.399(3)
C30 H30A 0.9700
C30 H30B 0.9700
C32 H32 0.9300
C34 H34 0.9300
C37 H37A 0.9700
C37 H37B 0.9700
C2 H2 0.9800
C3 H3 0.9300
